data_4026067
loop_
_publ_author_name
'Simon Grabowsky'
'Tanja Schirmeister'
'Carsten Paulmann'
'Thomas Pfeuffer'
'Peter Luger'

_publ_contact_author
;
  Dr. Simon Grabowsky
  Freie Universitaet Berlin
  Institut fuer Chemie und Biochemie
  Anorganische Chemie
  Fabeckstr. 36a
  14195 Berlin
  Germany

;
_publ_contact_author_email vongrabo@chemie.fu-berlin.de
_publ_contact_author_fax 0049-30-838-53464
_publ_contact_author_phone 0049-30-838-53450
_publ_section_title
;
 Effect of Electron-Withdrawing Substituents on the Epoxide Ring: An
 Experimental and Theoretical Electron Density Analysis of a Series of
 Epoxide Derivatives
;
_journal_name_full 'Journal of Organic Chemistry'
_journal_page_first 1305
_journal_page_last 1318
_journal_paper_doi 10.1021/jo102125n
_journal_volume 76
_journal_year 2011
_chemical_formula_moiety 'C2 H4 O'
_chemical_formula_sum 'C2 H4 O'
_chemical_formula_weight 44.05
_chemical_name_common 'epoxide or oxirane'
_space_group_IT_number 14
_symmetry_cell_setting monoclinic
_symmetry_space_group_name_Hall '-P 2yn'
_symmetry_space_group_name_H-M 'P 1 21/n 1'
_atom_sites_solution_hydrogens geom
_atom_sites_solution_primary direct
_atom_sites_solution_secondary difmap
_cell_angle_alpha 90
_cell_angle_beta 100.37(6)
_cell_angle_gamma 90
_cell_formula_units_Z 4
_cell_length_a 4.633(5)
_cell_length_b 8.400(1)
_cell_length_c 6.577(3)
_cell_measurement_reflns_used 4382
_cell_measurement_temperature 100
_cell_measurement_theta_max 45.0
_cell_measurement_theta_min 3.98
_cell_volume 251.8(3)
_computing_cell_refinement REDUC
_computing_data_collection REDUC
_computing_data_reduction 'SORTAV Blessing, R. J. Appl. Cryst. 22, 396 (1989)'
_computing_molecular_graphics 'Volkov et al, (2006)'
_computing_publication_material 'Volkov et al, (2006)'
_computing_structure_refinement 'Volkov et al, (2006)'
_computing_structure_solution 'SHELXS-97 Sheldrick, Acta Cryst.A 64, 112 (2008)'
_diffrn_ambient_temperature 100
_diffrn_measured_fraction_theta_full 1.0
_diffrn_measured_fraction_theta_max 1.0
_diffrn_measurement_device_type 'point detector'
_diffrn_measurement_method 'phi scans'
_diffrn_radiation_monochromator graphite
_diffrn_radiation_source 'fine-focus sealed tube'
_diffrn_radiation_type MoK\a
_diffrn_radiation_wavelength 0.71068
_diffrn_reflns_av_R_equivalents 0.0286
_diffrn_reflns_av_sigmaI/netI 0.0301
_diffrn_reflns_limit_h_max 9
_diffrn_reflns_limit_h_min -3
_diffrn_reflns_limit_k_max 16
_diffrn_reflns_limit_k_min -16
_diffrn_reflns_limit_l_max 13
_diffrn_reflns_limit_l_min -12
_diffrn_reflns_number 4382
_diffrn_reflns_theta_full 45.0
_diffrn_reflns_theta_max 45.00
_diffrn_reflns_theta_min 3.98
_diffrn_standards_decay_% 0
_diffrn_standards_interval_time 60
_diffrn_standards_number 3
_exptl_absorpt_coefficient_mu 0.092
_exptl_absorpt_correction_type none
_exptl_crystal_colour colourless
_exptl_crystal_density_diffrn 1.162
_exptl_crystal_description block
_exptl_crystal_F_000 96
_exptl_crystal_size_max 0.30
_exptl_crystal_size_mid 0.30
_exptl_crystal_size_min 0.30
_refine_diff_density_max 0.107
_refine_diff_density_min -0.131
_refine_diff_density_rms 0.028
_refine_ls_extinction_method none
_refine_ls_goodness_of_fit_ref 1.307
_refine_ls_hydrogen_treatment noref
_refine_ls_matrix_type full
_refine_ls_number_parameters 81
_refine_ls_number_reflns 1314
_refine_ls_number_restraints 0
_refine_ls_R_factor_all 0.0556
_refine_ls_R_factor_gt 0.0261
_refine_ls_R_Fsqd_factor 0.0315
_refine_ls_shift/su_max 0
_refine_ls_structure_factor_coef F
_refine_ls_weighting_details
;
calc w1 = 1/[s^2^(Fo)]
;
_refine_ls_weighting_scheme calc
_refine_ls_wR_factor_ref 0.0221
_reflns_number_gt 1314
_reflns_number_total 2081
_reflns_threshold_expression >4sigma(F)
_cod_data_source_file jo102125n_si_001.cif
_cod_data_source_block etox
_cod_original_sg_symbol_H-M 'P 21/n'
_cod_database_code 4026067

loop_
_symmetry_equiv_pos_as_xyz
'x, y, z'
'x+1/2, -y+1/2, z+1/2'
'-x, -y, -z'
'-x-1/2, y-1/2, -z-1/2'

loop_
_atom_local_axes_atom_label
_atom_local_axes_atom0
_atom_local_axes_ax1
_atom_local_axes_atom1
_atom_local_axes_atom2
_atom_local_axes_ax2
O1 DUM0 Z O1 C1 Y
C1 C2 X C1 O1 Y
C2 C1 X C2 O1 Y
H1 C1 Z H1 H2 Y
H2 C1 Z H2 H1 Y
H3 C2 Z H3 H4 Y
H4 C2 Z H4 H3 Y

loop_
_atom_rho_multipole_atom_label
_atom_rho_multipole_coeff_Pv
_atom_rho_multipole_coeff_P00
_atom_rho_multipole_coeff_P11
_atom_rho_multipole_coeff_P1-1
_atom_rho_multipole_coeff_P10
_atom_rho_multipole_coeff_P20
_atom_rho_multipole_coeff_P21
_atom_rho_multipole_coeff_P2-1
_atom_rho_multipole_coeff_P22
_atom_rho_multipole_coeff_P2-2
_atom_rho_multipole_coeff_P30
_atom_rho_multipole_coeff_P31
_atom_rho_multipole_coeff_P3-1
_atom_rho_multipole_coeff_P32
_atom_rho_multipole_coeff_P3-2
_atom_rho_multipole_coeff_P33
_atom_rho_multipole_coeff_P3-3
_atom_rho_multipole_coeff_P40
_atom_rho_multipole_coeff_P41
_atom_rho_multipole_coeff_P4-1
_atom_rho_multipole_coeff_P42
_atom_rho_multipole_coeff_P4-2
_atom_rho_multipole_coeff_P43
_atom_rho_multipole_coeff_P4-3
_atom_rho_multipole_coeff_P44
_atom_rho_multipole_coeff_P4-4
_atom_rho_multipole_kappa
_atom_rho_multipole_kappa_prime0
_atom_rho_multipole_kappa_prime1
_atom_rho_multipole_kappa_prime2
_atom_rho_multipole_kappa_prime3
_atom_rho_multipole_kappa_prime4
_atom_rho_multipole_radial_slater_n0
_atom_rho_multipole_radial_slater_zeta0
_atom_rho_multipole_radial_slater_n1
_atom_rho_multipole_radial_slater_zeta1
_atom_rho_multipole_radial_slater_n2
_atom_rho_multipole_radial_slater_zeta2
_atom_rho_multipole_radial_slater_n3
_atom_rho_multipole_radial_slater_zeta3
_atom_rho_multipole_radial_slater_n4
_atom_rho_multipole_radial_slater_zeta4
O1 6.33(4) 0 0 0 -0.021(12) -0.125(13) 0 0 0.073(14) 0 -0.034(9) 0 0 -0.039(9) 0 0 0 -0.046(11) 0 0 -0.113(11) 0 0 0 -0.035(11) 0 0.985(4) 1 1 1 1 1 2 4.466 2 4.466 2 4.466 3 4.466 4 4.466
C1 3.87(8) 0 -0.06(2) -0.070(12) 0 0.104(16) 0 0 0.106(16) 0.054(14) 0 -0.188(17) -0.112(11) 0 0 -0.038(14) -0.066(13) 0.023(16) 0 0 0.004(14) 0.119(15) 0 0 -0.044(16) -0.001(15) 1.029(10) 1 1 1 1 1 2 3.1762 2 3.1762 2 3.1762 3 3.1762 4 3.1762
C2 4.10(9) 0 -0.01(2) -0.024(13) 0 -0.019(18) 0 0 0.175(17) -0.015(14) 0 -0.183(19) -0.094(13) 0 0 -0.019(14) -0.116(13) 0.048(17) 0 0 0.035(16) -0.068(16) 0 0 -0.008(15) -0.074(15) 1.001(11) 1 1 1 1 1 2 3.1762 2 3.1762 2 3.1762 3 3.1762 4 3.1762
H1 0.88(2) 0 0 0 0.112(14) -0.087(16) 0 0 0 0 0 0 0 0 0 0 0 0 0 0 0 0 0 0 0 0 1.13 1.29 1.29 1.29 1.29 1.29 0 2 1 2 2 2 3 2 4 2
H2 0.98(3) 0 0 0 0.131(15) 0.004(15) 0 0 0 0 0 0 0 0 0 0 0 0 0 0 0 0 0 0 0 0 1.13 1.29 1.29 1.29 1.29 1.29 0 2 1 2 2 2 3 2 4 2
H3 0.91(3) 0 0 0 0.107(14) 0.008(16) 0 0 0 0 0 0 0 0 0 0 0 0 0 0 0 0 0 0 0 0 1.13 1.29 1.29 1.29 1.29 1.29 0 2 1 2 2 2 3 2 4 2
H4 0.93(3) 0 0 0 0.167(16) -0.038(19) 0 0 0 0 0 0 0 0 0 0 0 0 0 0 0 0 0 0 0 0 1.13 1.29 1.29 1.29 1.29 1.29 0 2 1 2 2 2 3 2 4 2

loop_
_atom_site_aniso_label
_atom_site_aniso_U_11
_atom_site_aniso_U_22
_atom_site_aniso_U_33
_atom_site_aniso_U_12
_atom_site_aniso_U_13
_atom_site_aniso_U_23
O1 0.0344(2) 0.02539(14) 0.02942(15) 0.00250(16) 0.01020(14) -0.00354(17)
C1 0.0329(3) 0.02447(18) 0.0268(2) 0.00017(16) 0.00518(15) -0.00198(16)
C2 0.0297(3) 0.0339(2) 0.0343(2) -0.00402(18) 0.01145(18) -0.00011(19)
H1 0.0453 0.046178 0.035411 0.002546 0.00423 0.005772
H2 0.051247 0.030759 0.047823 0.001095 0.013786 -0.000034
H3 0.044875 0.049165 0.046149 0.001802 0.008638 0.004251
H4 0.052954 0.042944 0.048024 0.003232 0.019566 -0.00758

loop_
_atom_site_label
_atom_site_fract_x
_atom_site_fract_y
_atom_site_fract_z
_atom_site_occupancy
_atom_site_symmetry_multiplicity
_atom_site_U_iso_or_equiv
O1 0.11686(8) 0.83096(4) 0.12414(7) 1 4 0.029
C1 0.14846(14) 0.93862(5) 0.29590(7) 1 4 0.028
C2 -0.13443(15) 0.86472(6) 0.21810(8) 1 4 0.032
H1 0.288248 0.891911 0.436024 1 4 0.043
H2 0.175808 1.063379 0.252944 1 4 0.043
H3 -0.304306 0.936788 0.122067 1 4 0.047
H4 -0.206554 0.765011 0.304913 1 4 0.047

loop_
_geom_angle_atom_site_label_1
_geom_angle_atom_site_label_2
_geom_angle_atom_site_label_3
_geom_angle
_geom_angle_site_symmetry_1
_geom_angle_site_symmetry_2
_geom_angle_site_symmetry_3
_geom_angle_publ_flag
C1 O1 C2 60.91(4) 1_555 1_555 1_555 yes
O1 C1 C2 59.79(7) 1_555 1_555 1_555 yes
O1 C1 H1 113.37 1_555 1_555 1_555 yes
O1 C1 H2 113.53 1_555 1_555 1_555 yes
C2 C1 H1 119.96 1_555 1_555 1_555 yes
C2 C1 H2 117.01 1_555 1_555 1_555 yes
H1 C1 H2 118.58 1_555 1_555 1_555 yes
O1 C2 C1 59.30(7) 1_555 1_555 1_555 yes
O1 C2 H3 114.37 1_555 1_555 1_555 yes
O1 C2 H4 114.68 1_555 1_555 1_555 yes
C1 C2 H3 118.25 1_555 1_555 1_555 yes
C1 C2 H4 118.72 1_555 1_555 1_555 yes
H3 C2 H4 117.74 1_555 1_555 1_555 yes

loop_
_geom_bond_atom_site_label_1
_geom_bond_atom_site_label_2
_geom_bond_distance
_geom_bond_site_symmetry_1
_geom_bond_site_symmetry_2
_geom_bond_publ_flag
O1 C1 1.4338(17) 1_555 1_555 yes
O1 C2 1.4411(17) 1_555 1_555 yes
C1 C2 1.4572(18) 1_555 1_555 yes
C1 H1 1.09905 1_555 1_555 yes
C1 H2 1.09864 1_555 1_555 yes
C2 H3 1.09816 1_555 1_555 yes
C2 H4 1.09905 1_555 1_555 yes

loop_
_geom_torsion_atom_site_label_1
_geom_torsion_atom_site_label_2
_geom_torsion_atom_site_label_3
_geom_torsion_atom_site_label_4
_geom_torsion
_geom_torsion_site_symmetry_1
_geom_torsion_site_symmetry_2
_geom_torsion_site_symmetry_3
_geom_torsion_site_symmetry_4
_geom_torsion_publ_flag
C2 O1 C1 H1 112.20 1_555 1_555 1_555 1_555 yes
C2 O1 C1 H2 -108.64 1_555 1_555 1_555 1_555 yes
C1 O1 C2 H3 109.59 1_555 1_555 1_555 1_555 yes
C1 O1 C2 H4 -110.02 1_555 1_555 1_555 1_555 yes
O1 C1 C2 H3 -103.04 1_555 1_555 1_555 1_555 yes
O1 C1 C2 H4 103.20 1_555 1_555 1_555 1_555 yes
H1 C1 C2 O1 -101.20 1_555 1_555 1_555 1_555 yes
H1 C1 C2 H3 155.76 1_555 1_555 1_555 1_555 yes
H1 C1 C2 H4 2.00 1_555 1_555 1_555 1_555 yes
H2 C1 C2 O1 102.81 1_555 1_555 1_555 1_555 yes
H2 C1 C2 H3 -0.23 1_555 1_555 1_555 1_555 yes
H2 C1 C2 H4 -154.00 1_555 1_555 1_555 1_555 yes

loop_
_atom_dummy_label
_atom_dummy_fract_x
_atom_dummy_fract_y
_atom_dummy_fract_z
DUM0 0.007 0.9017 0.257145
